data_7704442
loop_
_publ_author_name
'Picci, Giacomo'
'Bazzicalupi, Carla'
'Coles, Simon J.'
'Gratteri, Paola'
'Isaia, Francesco'
'Lippolis, Vito'
'Montis, Riccardo'
'Murgia, Sergio'
'Nocentini, Alessio'
'Orton, James B.'
'Caltagirone, Claudia'

_publ_section_title
;
 Halogenated isophthalamides and dipicolineamides: the role of the halogen
 substituents in the anion binding properties.
;
_journal_issue 27
_journal_name_full 'Dalton transactions (Cambridge, England : 2003)'
_journal_page_first 9231
_journal_page_last 9238
_journal_paper_doi 10.1039/d0dt01492c
_journal_volume 49
_journal_year 2020
_chemical_formula_moiety '2(C10 H3 F5 N O)'
_chemical_formula_sum 'C20 H6 F10 N2 O2'
_chemical_formula_weight 496.27
_space_group_crystal_system monoclinic
_space_group_IT_number 11
_space_group_name_Hall '-P 2yb'
_space_group_name_H-M_alt 'P 1 21/m 1'
_atom_sites_solution_hydrogens mixed
_atom_sites_solution_primary dual
_audit_creation_date 2018-12-17
_audit_creation_method
;
Olex2 1.2
(compiled 2018.05.29 svn.r3508 for OlexSys, GUI svn.r5506)
;
_audit_update_record
;
2020-04-07 deposited with the CCDC.	2020-05-19 downloaded from the CCDC.
;
_cell_angle_alpha 90
_cell_angle_beta 96.837(3)
_cell_angle_gamma 90
_cell_formula_units_Z 4
_cell_length_a 6.9136(2)
_cell_length_b 35.5239(12)
_cell_length_c 7.4234(2)
_cell_measurement_reflns_used 9595
_cell_measurement_temperature 100(2)
_cell_measurement_theta_max 30.1010
_cell_measurement_theta_min 2.2460
_cell_volume 1810.21(9)
_computing_cell_refinement 'CrysAlisPro 1.171.40.18b (Rigaku OD, 2018)'
_computing_data_collection 'CrysAlisPro 1.171.40.18b (Rigaku OD, 2018)'
_computing_data_reduction 'CrysAlisPro 1.171.40.18b (Rigaku OD, 2018)'
_computing_molecular_graphics 'Olex2 (Dolomanov et al., 2009)'
_computing_publication_material 'Olex2 (Dolomanov et al., 2009)'
_computing_structure_refinement 'ShelXL (Sheldrick, 2015)'
_computing_structure_solution 'ShelXT (Sheldrick, 2015)'
_diffrn_ambient_temperature 100(2)
_diffrn_detector 'hybrid pixel detector'
_diffrn_detector_area_resol_mean 10
_diffrn_detector_dtime 0.000
_diffrn_detector_type 'Rigaku, HyPix 6000'
_diffrn_measured_fraction_theta_full 0.996
_diffrn_measured_fraction_theta_max 0.950
_diffrn_measurement_details
;
List of Runs (angles in degrees, time in seconds):

  # Type    Start    End  Width  t~exp~   \w     \q     \k     \f   Frames
#--------------------------------------------------------------------------
  1  \w    -84.00  52.00   0.50    3.00    --    5.00 -38.00   0.00  272
  2  \w    -98.00  39.00   0.50    3.00    --   -8.80 -38.00-180.00  274
  3  \w    -84.00  -5.00   0.50    3.00    --    5.00 -57.00 -90.00  158
;
_diffrn_measurement_device 'four-circle diffractometer'
_diffrn_measurement_device_details 'Rigaku, AFC12 \k goniometer'
_diffrn_measurement_device_type
'Rigaku FRE+ equipped with VHF Varimax confocal mirrors and an AFC12 goniometer and HyPix 6000 detector'
_diffrn_measurement_method 'profile data from \w-scans'
_diffrn_measurement_specimen_support 'MiTeGen MicroLoop'
_diffrn_orient_matrix_type 'CrysAlisPro convention (1999,Acta A55,543-557)'
_diffrn_orient_matrix_UB_11 0.0057441000
_diffrn_orient_matrix_UB_12 -0.0192508000
_diffrn_orient_matrix_UB_13 -0.0244297000
_diffrn_orient_matrix_UB_21 -0.1024828000
_diffrn_orient_matrix_UB_22 -0.0004597000
_diffrn_orient_matrix_UB_23 -0.0233100000
_diffrn_orient_matrix_UB_31 0.0118495000
_diffrn_orient_matrix_UB_32 0.0053136000
_diffrn_orient_matrix_UB_33 -0.0900695000
_diffrn_radiation_collimation 0.2
_diffrn_radiation_monochromator 'Confocal mirrors, VHF Varimax'
_diffrn_radiation_probe x-ray
_diffrn_radiation_type MoK\a
_diffrn_radiation_wavelength 0.71075
_diffrn_reflns_av_R_equivalents 0.0150
_diffrn_reflns_av_unetI/netI 0.0122
_diffrn_reflns_Laue_measured_fraction_full 0.996
_diffrn_reflns_Laue_measured_fraction_max 0.950
_diffrn_reflns_limit_h_max 8
_diffrn_reflns_limit_h_min -8
_diffrn_reflns_limit_k_max 45
_diffrn_reflns_limit_k_min -44
_diffrn_reflns_limit_l_max 8
_diffrn_reflns_limit_l_min -9
_diffrn_reflns_number 17034
_diffrn_reflns_point_group_measured_fraction_full 0.996
_diffrn_reflns_point_group_measured_fraction_max 0.950
_diffrn_reflns_theta_full 25.242
_diffrn_reflns_theta_max 27.481
_diffrn_reflns_theta_min 2.293
_diffrn_source 'Rotating Anode'
_diffrn_source_current 55.0
_diffrn_source_power 2.475
_diffrn_source_target Mo
_diffrn_source_type 'Rigaku FRE+'
_diffrn_source_voltage 45.0
_exptl_absorpt_coefficient_mu 0.188
_exptl_absorpt_correction_T_max 1.000
_exptl_absorpt_correction_T_min 0.537
_exptl_absorpt_correction_type gaussian
_exptl_absorpt_process_details
;
CrysAlisPro 1.171.40.18b (Rigaku Oxford Diffraction, 2018)
Numerical absorption correction based on gaussian integration over
			a multifaceted crystal model
Empirical absorption correction using spherical harmonics,
 implemented in SCALE3 ABSPACK scaling algorithm.
;
_exptl_crystal_colour colourless
_exptl_crystal_colour_primary colourless
_exptl_crystal_density_diffrn 1.821
_exptl_crystal_description rod
_exptl_crystal_F_000 984
_exptl_crystal_recrystallization_method 'The material was recrystallised from acetonitrile'
_exptl_crystal_size_max 0.771
_exptl_crystal_size_mid 0.094
_exptl_crystal_size_min 0.09
_refine_diff_density_max 0.355
_refine_diff_density_min -0.215
_refine_diff_density_rms 0.047
_refine_ls_extinction_method none
_refine_ls_goodness_of_fit_ref 1.091
_refine_ls_hydrogen_treatment mixed
_refine_ls_matrix_type full
_refine_ls_number_parameters 319
_refine_ls_number_reflns 4003
_refine_ls_number_restraints 0
_refine_ls_restrained_S_all 1.091
_refine_ls_R_factor_all 0.0389
_refine_ls_R_factor_gt 0.0338
_refine_ls_shift/su_max 0.001
_refine_ls_shift/su_mean 0.000
_refine_ls_structure_factor_coef Fsqd
_refine_ls_weighting_details 'w=1/[\s^2^(Fo^2^)+(0.0541P)^2^+0.5934P] where P=(Fo^2^+2Fc^2^)/3'
_refine_ls_weighting_scheme calc
_refine_ls_wR_factor_gt 0.1031
_refine_ls_wR_factor_ref 0.1058
_reflns_Friedel_coverage 0.000
_reflns_number_gt 3441
_reflns_number_total 4003
_reflns_threshold_expression 'I > 2\s(I)'
_cod_data_source_file d0dt01492c2.cif
_cod_data_source_block 2018ncs0910r1
_cod_depositor_comments 'Adding full bibliography for 7704441--7704445.cif.'
_cod_database_code 7704442
_shelx_shelxl_version_number 2018/3
_chemical_oxdiff_formula 'C20 H12 F20 N4 O4 '
_chemical_oxdiff_usercomment MF054_CN
_shelx_space_group_comment
;
The symmetry employed for this shelxl refinement is uniquely defined
by the following loop, which should always be used as a source of
symmetry information in preference to the above space-group names.
They are only intended as comments.
;
_shelx_estimated_absorpt_t_max 0.983
_shelx_estimated_absorpt_t_min 0.868
_reflns_odcompleteness_completeness 95.04
_reflns_odcompleteness_iscentric 1
_reflns_odcompleteness_theta 27.42
_olex2_refinement_description
;
1. Fixed Uiso
 At 1.2 times of:
  All C(H) groups, All N(H) groups
2.a Aromatic/amide H refined with riding coordinates:
 C1(H1), C2(H2), C4(H4), C12(H12), C13(H13), C15(H15)
;
_olex2_date_sample_data_collection 2018-12-21
_olex2_date_sample_submission 2018-11-19
_olex2_diffrn_ambient_temperature_device 'Oxford Cryosystems'
_olex2_exptl_crystal_mounting_method 'The crystal was mounted on a MITIGEN holder in perfluoroether oil'
_olex2_submission_original_sample_id MF054-CN
_olex2_submission_special_instructions 'No special instructions were received'
_oxdiff_exptl_absorpt_empirical_details
;
Empirical correction (ABSPACK) includes:
- Absorption correction using spherical harmonics
- Frame scaling
;
_oxdiff_exptl_absorpt_empirical_full_max 2.264
_oxdiff_exptl_absorpt_empirical_full_min 0.311

loop_
_space_group_symop_operation_xyz
'x, y, z'
'-x, y+1/2, -z'
'-x, -y, -z'
'x, -y-1/2, z'

loop_
_atom_site_label
_atom_site_type_symbol
_atom_site_fract_x
_atom_site_fract_y
_atom_site_fract_z
_atom_site_U_iso_or_equiv
_atom_site_adp_type
_atom_site_occupancy
_atom_site_site_symmetry_order
_atom_site_calc_flag
_atom_site_refinement_flags_posn
_atom_site_refinement_flags_adp
_atom_site_refinement_flags_occupancy
_atom_site_disorder_assembly
_atom_site_disorder_group
C1 C 0.9883(2) 0.750000 0.4242(3) 0.0217(4) Uani 1 2 d S T P . .
H1 H 1.126582 0.750000 0.434042 0.026 Uiso 1 2 calc RS T P . .
C2 C 0.88852(17) 0.71604(3) 0.41711(17) 0.0176(3) Uani 1 1 d . . . . .
H2 H 0.958079 0.692927 0.427462 0.021 Uiso 1 1 calc R . . . .
C3 C 0.68543(16) 0.71609(3) 0.39466(15) 0.0136(2) Uani 1 1 d . . . . .
C4 C 0.5848(2) 0.750000 0.3776(2) 0.0147(3) Uani 1 2 d S T P . .
H4 H 0.446630 0.750000 0.354282 0.018 Uiso 1 2 calc RS T P . .
C5 C 0.56807(16) 0.68070(3) 0.38945(15) 0.0146(2) Uani 1 1 d . . . . .
C6 C 0.55431(15) 0.61757(3) 0.51085(15) 0.0134(2) Uani 1 1 d . . . . .
C7 C 0.51056(16) 0.60357(3) 0.67546(16) 0.0148(2) Uani 1 1 d . . . . .
C8 C 0.42969(16) 0.56836(3) 0.69028(16) 0.0163(2) Uani 1 1 d . . . . .
C9 C 0.38639(16) 0.54649(3) 0.53687(17) 0.0169(3) Uani 1 1 d . . . . .
C10 C 0.42663(17) 0.55978(3) 0.37163(16) 0.0167(2) Uani 1 1 d . . . . .
C11 C 0.51018(16) 0.59492(3) 0.35882(15) 0.0145(2) Uani 1 1 d . . . . .
F1 F 0.54701(11) 0.62468(2) 0.82533(9) 0.02050(18) Uani 1 1 d . . . . .
F2 F 0.39207(11) 0.55572(2) 0.85162(10) 0.02469(19) Uani 1 1 d . . . . .
F3 F 0.30679(11) 0.51251(2) 0.54998(11) 0.02383(19) Uani 1 1 d . . . . .
F4 F 0.38878(11) 0.53832(2) 0.22340(10) 0.02414(19) Uani 1 1 d . . . . .
F5 F 0.55282(11) 0.60650(2) 0.19685(9) 0.02067(18) Uani 1 1 d . . . . .
N1 N 0.64624(14) 0.65283(3) 0.50105(14) 0.0141(2) Uani 1 1 d . . . . .
H1A H 0.732(2) 0.6586(4) 0.586(2) 0.017 Uiso 1 1 d R . . . .
O1 O 0.41224(13) 0.67753(2) 0.29368(12) 0.0224(2) Uani 1 1 d . . . . .
C12 C 0.4681(3) 0.750000 -0.1115(3) 0.0267(4) Uani 1 2 d S T P . .
H12 H 0.604242 0.750000 -0.119396 0.032 Uiso 1 2 calc RS T P . .
C13 C 0.36999(18) 0.71606(3) -0.10576(18) 0.0201(3) Uani 1 1 d . . . . .
H13 H 0.439448 0.692955 -0.103456 0.024 Uiso 1 1 calc R . . . .
C14 C 0.16921(16) 0.71609(3) -0.10342(15) 0.0145(2) Uani 1 1 d . . . . .
C15 C 0.0690(2) 0.750000 -0.1071(2) 0.0161(3) Uani 1 2 d S T P . .
H15 H -0.068958 0.750000 -0.112251 0.019 Uiso 1 2 calc RS T P . .
C16 C 0.05366(16) 0.68065(3) -0.10070(15) 0.0149(2) Uani 1 1 d . . . . .
C17 C 0.05207(15) 0.61730(3) 0.01974(15) 0.0131(2) Uani 1 1 d . . . . .
C18 C 0.01919(16) 0.60302(3) 0.18701(16) 0.0142(2) Uani 1 1 d . . . . .
C19 C -0.05905(16) 0.56763(3) 0.20501(16) 0.0161(2) Uani 1 1 d . . . . .
C20 C -0.11116(16) 0.54600(3) 0.05228(17) 0.0166(2) Uani 1 1 d . . . . .
C21 C -0.08190(17) 0.55961(3) -0.11552(16) 0.0164(2) Uani 1 1 d . . . . .
C22 C -0.00008(16) 0.59478(3) -0.13137(15) 0.0147(2) Uani 1 1 d . . . . .
F6 F 0.06299(10) 0.62405(2) 0.33627(9) 0.01977(17) Uani 1 1 d . . . . .
F7 F -0.08768(11) 0.55479(2) 0.36837(10) 0.02480(19) Uani 1 1 d . . . . .
F8 F -0.18926(11) 0.51197(2) 0.06791(11) 0.02370(19) Uani 1 1 d . . . . .
F9 F -0.12787(11) 0.53832(2) -0.26345(10) 0.02347(18) Uani 1 1 d . . . . .
F10 F 0.03377(11) 0.60657(2) -0.29580(9) 0.02113(18) Uani 1 1 d . . . . .
N2 N 0.14067(14) 0.65273(3) 0.00553(13) 0.0143(2) Uani 1 1 d . . . . .
H2A H 0.231(2) 0.6585(4) 0.085(2) 0.017 Uiso 1 1 d R . . . .
O2 O -0.10801(12) 0.67727(2) -0.18690(12) 0.0214(2) Uani 1 1 d . . . . .

loop_
_atom_site_aniso_label
_atom_site_aniso_U_11
_atom_site_aniso_U_22
_atom_site_aniso_U_33
_atom_site_aniso_U_23
_atom_site_aniso_U_13
_atom_site_aniso_U_12
C1 0.0126(7) 0.0166(8) 0.0363(10) 0.000 0.0048(7) 0.000
C2 0.0167(6) 0.0122(6) 0.0240(6) 0.0003(4) 0.0028(4) 0.0018(4)
C3 0.0155(5) 0.0129(6) 0.0117(5) 0.0003(4) -0.0018(4) -0.0018(4)
C4 0.0135(7) 0.0140(8) 0.0154(8) 0.000 -0.0032(6) 0.000
C5 0.0162(5) 0.0123(5) 0.0143(5) -0.0012(4) -0.0025(4) -0.0003(4)
C6 0.0113(5) 0.0109(5) 0.0170(6) 0.0002(4) -0.0020(4) 0.0007(4)
C7 0.0160(5) 0.0130(5) 0.0148(6) -0.0026(4) -0.0012(4) 0.0008(4)
C8 0.0170(5) 0.0149(6) 0.0172(6) 0.0027(4) 0.0034(4) 0.0005(4)
C9 0.0158(5) 0.0088(5) 0.0256(6) 0.0000(4) 0.0007(5) -0.0013(4)
C10 0.0174(5) 0.0131(6) 0.0183(6) -0.0052(5) -0.0024(4) 0.0004(4)
C11 0.0147(5) 0.0142(6) 0.0141(6) 0.0014(4) 0.0005(4) 0.0013(4)
F1 0.0298(4) 0.0170(4) 0.0142(4) -0.0041(3) 0.0004(3) -0.0031(3)
F2 0.0344(4) 0.0211(4) 0.0198(4) 0.0045(3) 0.0087(3) -0.0052(3)
F3 0.0273(4) 0.0119(4) 0.0321(4) 0.0003(3) 0.0028(3) -0.0072(3)
F4 0.0345(4) 0.0167(4) 0.0199(4) -0.0074(3) -0.0024(3) -0.0034(3)
F5 0.0283(4) 0.0201(4) 0.0136(4) 0.0003(3) 0.0028(3) -0.0024(3)
N1 0.0139(4) 0.0114(5) 0.0153(5) 0.0006(4) -0.0050(4) -0.0028(4)
O1 0.0213(4) 0.0162(4) 0.0261(5) 0.0019(4) -0.0125(4) -0.0038(3)
C12 0.0168(8) 0.0172(9) 0.0476(12) 0.000 0.0104(8) 0.000
C13 0.0190(6) 0.0125(6) 0.0293(7) 0.0003(5) 0.0054(5) 0.0022(4)
C14 0.0183(5) 0.0117(6) 0.0123(5) 0.0007(4) -0.0036(4) -0.0016(4)
C15 0.0146(7) 0.0150(8) 0.0168(8) 0.000 -0.0053(6) 0.000
C16 0.0172(5) 0.0127(5) 0.0134(5) -0.0011(4) -0.0035(4) -0.0007(4)
C17 0.0120(5) 0.0107(5) 0.0158(6) 0.0006(4) -0.0015(4) 0.0004(4)
C18 0.0145(5) 0.0135(5) 0.0140(6) -0.0030(4) -0.0010(4) 0.0006(4)
C19 0.0172(5) 0.0157(6) 0.0158(6) 0.0030(4) 0.0037(4) 0.0011(4)
C20 0.0148(5) 0.0096(5) 0.0254(6) 0.0003(5) 0.0017(4) -0.0018(4)
C21 0.0171(5) 0.0133(6) 0.0177(6) -0.0051(5) -0.0022(4) 0.0005(4)
C22 0.0159(5) 0.0139(6) 0.0139(6) 0.0013(4) -0.0005(4) 0.0009(4)
F6 0.0272(4) 0.0181(4) 0.0135(3) -0.0043(3) 0.0002(3) -0.0025(3)
F7 0.0340(4) 0.0226(4) 0.0192(4) 0.0042(3) 0.0090(3) -0.0054(3)
F8 0.0279(4) 0.0120(4) 0.0313(4) 0.0011(3) 0.0039(3) -0.0071(3)
F9 0.0330(4) 0.0159(4) 0.0199(4) -0.0070(3) -0.0034(3) -0.0043(3)
F10 0.0315(4) 0.0192(4) 0.0122(4) 0.0006(3) 0.0009(3) -0.0034(3)
N2 0.0143(5) 0.0115(5) 0.0151(5) 0.0004(4) -0.0059(4) -0.0027(4)
O2 0.0201(4) 0.0160(4) 0.0249(5) 0.0012(4) -0.0113(3) -0.0036(3)

loop_
_atom_type_symbol
_atom_type_description
_atom_type_scat_dispersion_real
_atom_type_scat_dispersion_imag
_atom_type_scat_source
C C 0.0033 0.0016 'International Tables Vol C Tables 4.2.6.8 and 6.1.1.4'
H H 0.0000 0.0000 'International Tables Vol C Tables 4.2.6.8 and 6.1.1.4'
F F 0.0171 0.0103 'International Tables Vol C Tables 4.2.6.8 and 6.1.1.4'
N N 0.0061 0.0033 'International Tables Vol C Tables 4.2.6.8 and 6.1.1.4'
O O 0.0106 0.0060 'International Tables Vol C Tables 4.2.6.8 and 6.1.1.4'

loop_
_exptl_crystal_face_index_h
_exptl_crystal_face_index_k
_exptl_crystal_face_index_l
_exptl_crystal_face_perp_dist
-1 5 0 0.0448
1 5 2 0.3755
-1 -5 -2 0.3755
1 5 -1 0.0470
-1 -5 1 0.0470
1 -5 0 0.0448

loop_
_geom_angle_atom_site_label_1
_geom_angle_atom_site_label_2
_geom_angle_atom_site_label_3
_geom_angle
_geom_angle_site_symmetry_1
_geom_angle_site_symmetry_3
_geom_angle_publ_flag
C2 C1 H1 119.6 4_575 . ?
C2 C1 H1 119.6 . . ?
C2 C1 C2 120.78(15) 4_575 . ?
C1 C2 H2 120.2 . . ?
C1 C2 C3 119.51(11) . . ?
C3 C2 H2 120.2 . . ?
C2 C3 C5 122.55(10) . . ?
C4 C3 C2 119.90(11) . . ?
C4 C3 C5 117.55(10) . . ?
C3 C4 C3 120.22(14) . 4_575 ?
C3 C4 H4 119.9 . . ?
C3 C4 H4 119.9 4_575 . ?
N1 C5 C3 114.91(10) . . ?
O1 C5 C3 122.02(10) . . ?
O1 C5 N1 123.06(11) . . ?
C7 C6 C11 117.28(10) . . ?
C7 C6 N1 120.75(10) . . ?
C11 C6 N1 121.93(10) . . ?
C8 C7 C6 121.92(11) . . ?
F1 C7 C6 119.46(10) . . ?
F1 C7 C8 118.62(10) . . ?
C7 C8 C9 119.61(11) . . ?
F2 C8 C7 120.07(11) . . ?
F2 C8 C9 120.32(11) . . ?
C10 C9 C8 119.73(11) . . ?
F3 C9 C8 119.94(11) . . ?
F3 C9 C10 120.33(11) . . ?
C9 C10 C11 120.14(11) . . ?
F4 C10 C9 119.86(11) . . ?
F4 C10 C11 119.98(11) . . ?
C10 C11 C6 121.30(11) . . ?
F5 C11 C6 120.11(10) . . ?
F5 C11 C10 118.56(10) . . ?
C5 N1 C6 121.92(9) . . ?
C5 N1 H1A 118.3(10) . . ?
C6 N1 H1A 117.4(10) . . ?
C13 C12 H12 119.6 . . ?
C13 C12 H12 119.6 4_575 . ?
C13 C12 C13 120.82(16) . 4_575 ?
C12 C13 H13 120.2 . . ?
C12 C13 C14 119.51(12) . . ?
C14 C13 H13 120.2 . . ?
C13 C14 C16 122.43(10) . . ?
C15 C14 C13 119.81(11) . . ?
C15 C14 C16 117.75(11) . . ?
C14 C15 C14 120.39(15) . 4_575 ?
C14 C15 H15 119.8 . . ?
C14 C15 H15 119.8 4_575 . ?
N2 C16 C14 114.96(10) . . ?
O2 C16 C14 122.13(10) . . ?
O2 C16 N2 122.91(11) . . ?
C18 C17 C22 117.28(10) . . ?
C18 C17 N2 120.90(10) . . ?
C22 C17 N2 121.80(10) . . ?
C19 C18 C17 121.88(11) . . ?
F6 C18 C17 119.46(10) . . ?
F6 C18 C19 118.66(10) . . ?
C18 C19 C20 119.59(11) . . ?
F7 C19 C18 120.14(11) . . ?
F7 C19 C20 120.26(10) . . ?
C21 C20 C19 119.74(11) . . ?
F8 C20 C19 120.08(11) . . ?
F8 C20 C21 120.18(11) . . ?
C20 C21 C22 120.10(11) . . ?
F9 C21 C20 119.88(10) . . ?
F9 C21 C22 120.00(11) . . ?
C21 C22 C17 121.39(11) . . ?
F10 C22 C17 119.98(10) . . ?
F10 C22 C21 118.59(10) . . ?
C16 N2 C17 121.86(9) . . ?
C16 N2 H2A 118.1(10) . . ?
C17 N2 H2A 117.8(10) . . ?

loop_
_geom_bond_atom_site_label_1
_geom_bond_atom_site_label_2
_geom_bond_distance
_geom_bond_site_symmetry_2
_geom_bond_publ_flag
C1 H1 0.9500 . ?
C1 C2 1.3876(14) 4_575 ?
C1 C2 1.3876(14) . ?
C2 H2 0.9500 . ?
C2 C3 1.3941(16) . ?
C3 C4 1.3895(13) . ?
C3 C5 1.4945(15) . ?
C4 H4 0.9500 . ?
C5 N1 1.3607(15) . ?
C5 O1 1.2233(14) . ?
C6 C7 1.3857(16) . ?
C6 C11 1.3900(16) . ?
C6 N1 1.4105(14) . ?
C7 C8 1.3799(16) . ?
C7 F1 1.3406(13) . ?
C8 C9 1.3815(17) . ?
C8 F2 1.3334(14) . ?
C9 C10 1.3734(18) . ?
C9 F3 1.3352(13) . ?
C10 C11 1.3834(16) . ?
C10 F4 1.3387(13) . ?
C11 F5 1.3365(13) . ?
N1 H1A 0.839(16) . ?
C12 H12 0.9500 . ?
C12 C13 1.3867(15) 4_575 ?
C12 C13 1.3866(15) . ?
C13 H13 0.9500 . ?
C13 C14 1.3903(17) . ?
C14 C15 1.3883(14) . ?
C14 C16 1.4925(15) . ?
C15 H15 0.9500 . ?
C16 N2 1.3618(15) . ?
C16 O2 1.2259(14) . ?
C17 C18 1.3850(16) . ?
C17 C22 1.3899(16) . ?
C17 N2 1.4092(14) . ?
C18 C19 1.3812(16) . ?
C18 F6 1.3408(13) . ?
C19 C20 1.3815(17) . ?
C19 F7 1.3324(14) . ?
C20 C21 1.3735(18) . ?
C20 F8 1.3345(13) . ?
C21 C22 1.3822(16) . ?
C21 F9 1.3402(13) . ?
C22 F10 1.3371(13) . ?
N2 H2A 0.831(16) . ?

loop_
_geom_hbond_atom_site_label_D
_geom_hbond_atom_site_label_H
_geom_hbond_atom_site_label_A
_geom_hbond_distance_DH
_geom_hbond_distance_HA
_geom_hbond_distance_DA
_geom_hbond_angle_DHA
_geom_hbond_site_symmetry_A
_geom_hbond_publ_flag
N1 H1A O2 0.839(16) 2.014(16) 2.8406(13) 168.3(14) 1_656 yes
N2 H2A O1 0.831(16) 1.993(16) 2.8144(13) 169.8(14) . yes

loop_
_geom_torsion_atom_site_label_1
_geom_torsion_atom_site_label_2
_geom_torsion_atom_site_label_3
_geom_torsion_atom_site_label_4
_geom_torsion
_geom_torsion_site_symmetry_1
_geom_torsion_site_symmetry_2
_geom_torsion_site_symmetry_3
_geom_torsion_site_symmetry_4
_geom_torsion_publ_flag
C1 C2 C3 C4 0.7(2) . . . . ?
C1 C2 C3 C5 -178.76(13) . . . . ?
C2 C1 C2 C3 2.8(3) 4_575 . . . ?
C2 C3 C4 C3 -4.2(2) . . . 4_575 ?
C2 C3 C5 N1 35.59(16) . . . . ?
C2 C3 C5 O1 -145.48(13) . . . . ?
C3 C5 N1 C6 -179.44(10) . . . . ?
C4 C3 C5 N1 -143.88(12) . . . . ?
C4 C3 C5 O1 35.04(17) . . . . ?
C5 C3 C4 C3 175.31(10) . . . 4_575 ?
C6 C7 C8 C9 -1.47(18) . . . . ?
C6 C7 C8 F2 179.13(10) . . . . ?
C7 C6 C11 C10 -0.22(17) . . . . ?
C7 C6 C11 F5 -178.52(10) . . . . ?
C7 C6 N1 C5 -124.69(12) . . . . ?
C7 C8 C9 C10 0.88(18) . . . . ?
C7 C8 C9 F3 -179.51(10) . . . . ?
C8 C9 C10 C11 0.00(18) . . . . ?
C8 C9 C10 F4 178.53(10) . . . . ?
C9 C10 C11 C6 -0.33(18) . . . . ?
C9 C10 C11 F5 177.99(10) . . . . ?
C11 C6 C7 C8 1.13(17) . . . . ?
C11 C6 C7 F1 -178.73(9) . . . . ?
C11 C6 N1 C5 57.63(15) . . . . ?
F1 C7 C8 C9 178.39(10) . . . . ?
F1 C7 C8 F2 -1.01(16) . . . . ?
F2 C8 C9 C10 -179.73(10) . . . . ?
F2 C8 C9 F3 -0.12(17) . . . . ?
F3 C9 C10 C11 -179.61(10) . . . . ?
F3 C9 C10 F4 -1.08(17) . . . . ?
F4 C10 C11 C6 -178.86(10) . . . . ?
F4 C10 C11 F5 -0.54(16) . . . . ?
N1 C6 C7 C8 -176.67(10) . . . . ?
N1 C6 C7 F1 3.48(16) . . . . ?
N1 C6 C11 C10 177.54(10) . . . . ?
N1 C6 C11 F5 -0.75(16) . . . . ?
O1 C5 N1 C6 1.64(18) . . . . ?
C12 C13 C14 C15 0.1(2) . . . . ?
C12 C13 C14 C16 178.86(14) . . . . ?
C13 C12 C13 C14 3.2(3) 4_575 . . . ?
C13 C14 C15 C14 -3.4(2) . . . 4_575 ?
C13 C14 C16 N2 39.25(16) . . . . ?
C13 C14 C16 O2 -141.30(13) . . . . ?
C14 C16 N2 C17 -178.74(10) . . . . ?
C15 C14 C16 N2 -141.97(12) . . . . ?
C15 C14 C16 O2 37.48(17) . . . . ?
C16 C14 C15 C14 177.75(10) . . . 4_575 ?
C17 C18 C19 C20 -1.69(17) . . . . ?
C17 C18 C19 F7 179.67(10) . . . . ?
C18 C17 C22 C21 0.17(17) . . . . ?
C18 C17 C22 F10 -177.91(10) . . . . ?
C18 C17 N2 C16 -123.91(12) . . . . ?
C18 C19 C20 C21 1.02(18) . . . . ?
C18 C19 C20 F8 -179.11(10) . . . . ?
C19 C20 C21 C22 0.20(18) . . . . ?
C19 C20 C21 F9 178.37(10) . . . . ?
C20 C21 C22 C17 -0.80(18) . . . . ?
C20 C21 C22 F10 177.30(10) . . . . ?
C22 C17 C18 C19 1.08(17) . . . . ?
C22 C17 C18 F6 -178.49(9) . . . . ?
C22 C17 N2 C16 58.18(16) . . . . ?
F6 C18 C19 C20 177.89(10) . . . . ?
F6 C18 C19 F7 -0.76(16) . . . . ?
F7 C19 C20 C21 179.66(10) . . . . ?
F7 C19 C20 F8 -0.47(17) . . . . ?
F8 C20 C21 C22 -179.67(10) . . . . ?
F8 C20 C21 F9 -1.50(17) . . . . ?
F9 C21 C22 C17 -178.97(10) . . . . ?
F9 C21 C22 F10 -0.86(16) . . . . ?
N2 C17 C18 C19 -176.92(10) . . . . ?
N2 C17 C18 F6 3.51(16) . . . . ?
N2 C17 C22 C21 178.15(10) . . . . ?
N2 C17 C22 F10 0.07(16) . . . . ?
O2 C16 N2 C17 1.82(18) . . . . ?

loop_
_exptl_oxdiff_crystal_face_indexfrac_h
_exptl_oxdiff_crystal_face_indexfrac_k
_exptl_oxdiff_crystal_face_indexfrac_l
_exptl_oxdiff_crystal_face_x
_exptl_oxdiff_crystal_face_y
_exptl_oxdiff_crystal_face_z
-0.9941 4.9941 -0.0012 -0.1018 0.0996 0.0149
0.9951 4.9730 2.0037 -0.1390 -0.1510 -0.1423
-0.9951 -4.9730 -2.0037 0.1390 0.1510 0.1423
0.9963 5.0020 -0.9977 -0.0662 -0.0811 0.1282
-0.9963 -5.0020 0.9977 0.0662 0.0811 -0.1282
0.9941 -4.9941 0.0012 0.1018 -0.0996 -0.0149
